data_7218714
loop_
_publ_author_name
'Ostrowska, Katarzyna'
'Dudek, \/Lukasz'
'Grolik, Jaros\/law'
'Gryl, Marlena'
'Stadnicka, Katarzyna'

_publ_section_title
;
 Pyrrolo[2,3-b]quinoxaline with 2-(2-aminoethyl)pyridine chain highly
 selective fluorescent receptor for Zn2+exhibiting a dual fluorescence and
 AIEE in crystalline state
;
_journal_issue 3
_journal_name_full CrystEngComm
_journal_page_first 498
_journal_paper_doi 10.1039/C4CE01612B
_journal_volume 17
_journal_year 2015
_chemical_formula_moiety 'C32 H25 N5 O3 Zn1 . C2 H3 N1'
_chemical_formula_sum 'C34 H28 N6 O3 Zn'
_chemical_formula_weight 633.99
_chemical_melting_point_gt 471
_chemical_melting_point_lt 473
_chemical_name_systematic
;
  Complex of Zn-acetate with (E)-3-{[2-(2-aminoethyl)pyridine]-
  phenylmethylidene}-1,4-dihydro-2H-1-phenylpyrrolo[2,3-b]quinoxalin-
  2-one and acetonitrile solvent molecules in the ratio 1:1:1
;
_space_group_IT_number 14
_symmetry_cell_setting monoclinic
_symmetry_space_group_name_Hall '-P 2yn'
_symmetry_space_group_name_H-M 'P 1 21/n 1'
_atom_sites_solution_hydrogens difmap
_atom_sites_solution_primary direct
_atom_sites_solution_secondary difmap
_audit_creation_method SHELXL-97
_cell_angle_alpha 90.00
_cell_angle_beta 101.3577(5)
_cell_angle_gamma 90.00
_cell_formula_units_Z 4
_cell_length_a 13.78516(8)
_cell_length_b 14.11066(8)
_cell_length_c 15.45815(9)
_cell_measurement_reflns_used 43078
_cell_measurement_temperature 120(2)
_cell_measurement_theta_max 76.6725
_cell_measurement_theta_min 3.1293
_cell_volume 2948.00(3)
_computing_cell_refinement
;
CrysAlisPro, Agilent Technologies,
Version 1.171.36.20 (release 27-06-2012 CrysAlis171 .NET)
(compiled Jul 11 2012,15:38:31)
;
_computing_data_collection
;
CrysAlisPro, Agilent Technologies,
Version 1.171.36.20 (release 27-06-2012 CrysAlis171 .NET)
(compiled Jul 11 2012,15:38:31)
;
_computing_data_reduction
;
CrysAlisPro, Agilent Technologies,
Version 1.171.36.20 (release 27-06-2012 CrysAlis171 .NET)
(compiled Jul 11 2012,15:38:31)
;
_computing_molecular_graphics
;
ORTEP-3 for Windows (L. Farrugia, J. Appl. Cryst., 32 (1999) 837) 
and Mercury 2.3 (C. F. Macrae, P. R. Edgington, P. McCabe, E. Pidcock, 
G. P. Shields, R. Taylor, M. Towler, J. van de Streek, J. Appl. Cryst., 
39 (2006) 453)
;
_computing_publication_material
;
SHELXL-97 (M. Sheldrick, Acta Cryst. A64 (2008) 112)
;
_computing_structure_refinement
;
SHELXL-97 (M. Sheldrick, Acta Cryst. A64 (2008) 112)
;
_computing_structure_solution
; SIR92 (A. Altomare, G. Cascarano, 
C. Giacovazzo, A. Guagliardi, M. C. Burla, G. Polidori, M. Camalli, 
J. Appl. Cryst., 27 (1994) 435)
;
_diffrn_ambient_temperature 120.00(10)
_diffrn_detector_area_resol_mean 10.3756
_diffrn_measured_fraction_theta_full 0.996
_diffrn_measured_fraction_theta_max 0.996
_diffrn_measurement_device_type 'SuperNova, Dual, Mo at zero, Atlas'
_diffrn_radiation_monochromator mirror
_diffrn_radiation_source 'SuperNova (Cu) X-ray Source'
_diffrn_radiation_type 'Cu K\a'
_diffrn_radiation_wavelength 1.54184
_diffrn_reflns_av_R_equivalents 0.0329
_diffrn_reflns_av_sigmaI/netI 0.0120
_diffrn_reflns_limit_h_max 17
_diffrn_reflns_limit_h_min -17
_diffrn_reflns_limit_k_max 17
_diffrn_reflns_limit_k_min -17
_diffrn_reflns_limit_l_max 19
_diffrn_reflns_limit_l_min -19
_diffrn_reflns_number 60993
_diffrn_reflns_theta_full 76.87
_diffrn_reflns_theta_max 76.87
_diffrn_reflns_theta_min 3.93
_exptl_absorpt_coefficient_mu 1.535
_exptl_absorpt_correction_T_max 0.7288
_exptl_absorpt_correction_T_min 0.5140
_exptl_absorpt_correction_type multi-scan
_exptl_absorpt_process_details
;
 CrysAlisPro, Agilent Technologies,
 Version 1.171.36.20 (release 27-06-2012 CrysAlis171 .NET)
 (compiled Jul 11 2012,15:38:31)
 Empirical absorption correction using spherical harmonics,
 implemented in SCALE3 ABSPACK scaling algorithm.
;
_exptl_crystal_colour 'yellow, light orange'
_exptl_crystal_density_diffrn 1.428
_exptl_crystal_density_method 'not measured'
_exptl_crystal_description block
_exptl_crystal_F_000 1312
_exptl_crystal_size_max 0.50
_exptl_crystal_size_mid 0.30
_exptl_crystal_size_min 0.22
_refine_diff_density_max 1.041
_refine_diff_density_min -0.865
_refine_diff_density_rms 0.061
_refine_ls_extinction_method none
_refine_ls_goodness_of_fit_ref 1.091
_refine_ls_hydrogen_treatment mixed
_refine_ls_matrix_type full
_refine_ls_number_parameters 406
_refine_ls_number_reflns 6207
_refine_ls_number_restraints 3
_refine_ls_restrained_S_all 1.090
_refine_ls_R_factor_all 0.0391
_refine_ls_R_factor_gt 0.0390
_refine_ls_shift/su_max 0.001
_refine_ls_shift/su_mean 0.000
_refine_ls_structure_factor_coef Fsqd
_refine_ls_weighting_details 'calc w=1/[\s^2^(Fo^2^)+(0.0531P)^2^+3.0688P] where P=(Fo^2^+2Fc^2^)/3'
_refine_ls_weighting_scheme calc
_refine_ls_wR_factor_gt 0.1064
_refine_ls_wR_factor_ref 0.1064
_reflns_number_gt 6188
_reflns_number_total 6207
_reflns_threshold_expression >2sigma(I)
_cod_data_source_file c4ce01612b2.cif
_cod_data_source_block 2_ZnOAc
_cod_depositor_comments
;
The following automatic conversions were performed:

'_symmetry_cell_setting' value 'Monoclinic' changed to 'monoclinic'
according to
/usr/data/users/saulius/crontab/automatic-downloads/rss-feeds/RSC/lib/dictionaries/cif_core.dic
dictionary named 'cif_core.dic' version 2.4.2 from
2011-04-26.

'_exptl_absorpt_correction_type' value 'Multi-scan'
changed to 'multi-scan' according to
/usr/data/users/saulius/crontab/automatic-downloads/rss-feeds/RSC/lib/dictionaries/cif_core.dic
dictionary named 'cif_core.dic' version 2.4.2 from 2011-04-26.

Automatic conversion script
Id: cif_fix_values 2827 2014-09-09 07:05:25Z andrius 

 Adding full bibliography for 7218714--7218716.cif.
;
_cod_original_sg_symbol_H-M ' P 2(1)/n '
_cod_database_code 7218714

loop_
_symmetry_equiv_pos_as_xyz
'x, y, z'
'-x+1/2, y+1/2, -z+1/2'
'-x, -y, -z'
'x-1/2, -y-1/2, z-1/2'

loop_
_atom_site_label
_atom_site_type_symbol
_atom_site_fract_x
_atom_site_fract_y
_atom_site_fract_z
_atom_site_U_iso_or_equiv
_atom_site_adp_type
_atom_site_occupancy
_atom_site_symmetry_multiplicity
_atom_site_calc_flag
_atom_site_refinement_flags
Zn1 Zn 0.438858(17) 0.239609(17) 0.594702(16) 0.01891(9) Uani 1 1 d .
N1 N 0.53610(11) 0.55713(11) 0.74375(10) 0.0174(3) Uani 1 1 d .
C2 C 0.46399(13) 0.50513(13) 0.77917(12) 0.0179(3) Uani 1 1 d .
C3 C 0.44301(12) 0.41871(12) 0.72686(11) 0.0163(3) Uani 1 1 d .
C3A C 0.50202(12) 0.42162(12) 0.66203(11) 0.0150(3) Uani 1 1 d .
N4 N 0.51108(10) 0.36204(10) 0.59734(9) 0.0152(3) Uani 1 1 d .
C4A C 0.57416(12) 0.38889(12) 0.54170(11) 0.0160(3) Uani 1 1 d .
C5 C 0.58664(13) 0.32939(13) 0.47187(12) 0.0191(3) Uani 1 1 d .
H5 H 0.5522 0.2708 0.4631 0.023 Uiso 1 1 calc R
C6 C 0.64857(14) 0.35556(13) 0.41591(12) 0.0210(4) Uani 1 1 d .
H6 H 0.6565 0.3149 0.3688 0.025 Uiso 1 1 calc R
C7 C 0.69979(13) 0.44182(13) 0.42828(12) 0.0207(4) Uani 1 1 d .
H7 H 0.7422 0.4594 0.3894 0.025 Uiso 1 1 calc R
C8 C 0.68891(13) 0.50123(13) 0.49654(12) 0.0193(3) Uani 1 1 d .
H8 H 0.7238 0.5596 0.5044 0.023 Uiso 1 1 calc R
C8A C 0.62649(12) 0.47600(12) 0.55463(11) 0.0162(3) Uani 1 1 d .
N9 N 0.61861(11) 0.53738(10) 0.62296(10) 0.0170(3) Uani 1 1 d .
C9A C 0.55896(12) 0.50935(12) 0.67269(11) 0.0154(3) Uani 1 1 d .
O2 O 0.43233(10) 0.53331(10) 0.84278(9) 0.0256(3) Uani 1 1 d .
C11 C 0.58054(13) 0.64333(13) 0.78034(11) 0.0181(3) Uani 1 1 d .
C12 C 0.68257(13) 0.65500(13) 0.79208(12) 0.0203(4) Uani 1 1 d .
H12 H 0.7224 0.6068 0.7741 0.024 Uiso 1 1 calc R
C13 C 0.72571(15) 0.73819(15) 0.83045(13) 0.0250(4) Uani 1 1 d .
H13 H 0.7953 0.7465 0.8389 0.030 Uiso 1 1 calc R
C14 C 0.66790(16) 0.80863(15) 0.85633(14) 0.0292(4) Uani 1 1 d .
H14 H 0.6977 0.8651 0.8826 0.035 Uiso 1 1 calc R
C15 C 0.56648(17) 0.79682(15) 0.84400(15) 0.0314(5) Uani 1 1 d .
H15 H 0.5268 0.8454 0.8616 0.038 Uiso 1 1 calc R
C16 C 0.52204(15) 0.71387(15) 0.80577(14) 0.0265(4) Uani 1 1 d .
H16 H 0.4524 0.7059 0.7973 0.032 Uiso 1 1 calc R
C30 C 0.37033(12) 0.34889(13) 0.73666(11) 0.0163(3) Uani 1 1 d .
C31 C 0.30327(13) 0.36612(12) 0.80098(12) 0.0188(3) Uani 1 1 d .
C32 C 0.33755(16) 0.35714(14) 0.89132(13) 0.0269(4) Uani 1 1 d .
H32 H 0.4051 0.3427 0.9137 0.032 Uiso 1 1 calc R
C33 C 0.2726(2) 0.36938(15) 0.94914(14) 0.0352(5) Uani 1 1 d .
H33 H 0.2961 0.3634 1.0109 0.042 Uiso 1 1 calc R
C34 C 0.17403(19) 0.39017(15) 0.91686(17) 0.0360(5) Uani 1 1 d .
H34 H 0.1300 0.3982 0.9565 0.043 Uiso 1 1 calc R
C35 C 0.13974(16) 0.39928(14) 0.82746(16) 0.0320(5) Uani 1 1 d .
H35 H 0.0720 0.4135 0.8055 0.038 Uiso 1 1 calc R
C36 C 0.20401(14) 0.38772(13) 0.76884(14) 0.0235(4) Uani 1 1 d .
H36 H 0.1802 0.3946 0.7072 0.028 Uiso 1 1 calc R
N30 N 0.36102(11) 0.27162(11) 0.68889(10) 0.0184(3) Uani 1 1 d .
C37 C 0.28317(14) 0.20224(13) 0.69721(12) 0.0219(4) Uani 1 1 d .
H37A H 0.2181 0.2344 0.6869 0.026 Uiso 1 1 calc R
H37B H 0.2959 0.1760 0.7578 0.026 Uiso 1 1 calc R
C38 C 0.28061(14) 0.12164(13) 0.63082(12) 0.0202(4) Uani 1 1 d .
H38A H 0.3474 0.0932 0.6381 0.024 Uiso 1 1 calc R
H38B H 0.2346 0.0719 0.6433 0.024 Uiso 1 1 calc R
C39 C 0.24835(14) 0.15445(13) 0.53719(12) 0.0195(3) Uani 1 1 d .
C40 C 0.15735(15) 0.12901(16) 0.48701(14) 0.0285(4) Uani 1 1 d .
H40 H 0.1146 0.0876 0.5104 0.034 Uiso 1 1 calc R
C41 C 0.12970(17) 0.1648(2) 0.40228(15) 0.0373(5) Uani 1 1 d .
H41 H 0.0677 0.1480 0.3669 0.045 Uiso 1 1 calc R
C42 C 0.19293(17) 0.22544(18) 0.36920(14) 0.0347(5) Uani 1 1 d .
H42 H 0.1744 0.2519 0.3118 0.042 Uiso 1 1 calc R
C43 C 0.28340(16) 0.24626(14) 0.42201(13) 0.0255(4) Uani 1 1 d .
H43 H 0.3277 0.2866 0.3995 0.031 Uiso 1 1 calc R
N44 N 0.31114(11) 0.21149(11) 0.50428(10) 0.0193(3) Uani 1 1 d .
O3 O 0.51364(11) 0.12878(10) 0.56951(10) 0.0281(3) Uani 1 1 d .
O4 O 0.56221(15) 0.12221(15) 0.71356(12) 0.0479(5) Uani 1 1 d .
C45 C 0.55918(14) 0.08772(15) 0.63991(14) 0.0261(4) Uani 1 1 d .
C46 C 0.60949(17) -0.00467(16) 0.62688(16) 0.0331(5) Uani 1 1 d .
H46A H 0.5983 -0.0197 0.5638 0.050 Uiso 0.50 1 calc PR
H46B H 0.5821 -0.0554 0.6582 0.050 Uiso 0.50 1 calc PR
H46C H 0.6807 0.0010 0.6502 0.050 Uiso 0.50 1 calc PR
H46D H 0.6424 -0.0297 0.6843 0.050 Uiso 0.50 1 calc PR
H46E H 0.6586 0.0060 0.5899 0.050 Uiso 0.50 1 calc PR
H46F H 0.5601 -0.0504 0.5979 0.050 Uiso 0.50 1 calc PR
N47 N 0.60549(18) 0.1081(2) 0.03776(16) 0.0563(7) Uani 1 1 d .
C47 C 0.5499(2) 0.1100(2) -0.02720(17) 0.0434(6) Uani 1 1 d .
C48 C 0.4766(3) 0.1124(3) -0.1089(2) 0.0585(8) Uani 1 1 d D
H481 H 0.524(3) 0.121(3) -0.148(2) 0.088 Uiso 1 1 d D
H482 H 0.440(3) 0.0515(19) -0.117(3) 0.088 Uiso 1 1 d D
H483 H 0.427(3) 0.163(2) -0.111(3) 0.088 Uiso 1 1 d D

loop_
_atom_site_aniso_label
_atom_site_aniso_U_11
_atom_site_aniso_U_22
_atom_site_aniso_U_33
_atom_site_aniso_U_23
_atom_site_aniso_U_13
_atom_site_aniso_U_12
Zn1 0.01831(14) 0.01635(14) 0.02384(15) -0.00381(9) 0.00849(10) -0.00266(8)
N1 0.0173(7) 0.0163(7) 0.0197(7) -0.0029(6) 0.0067(6) -0.0022(6)
C2 0.0155(8) 0.0199(8) 0.0192(8) 0.0000(7) 0.0051(6) -0.0014(6)
C3 0.0150(7) 0.0176(8) 0.0168(8) 0.0000(6) 0.0040(6) -0.0005(6)
C3A 0.0135(7) 0.0149(8) 0.0164(8) 0.0013(6) 0.0024(6) 0.0002(6)
N4 0.0143(6) 0.0144(7) 0.0176(7) 0.0001(5) 0.0048(5) 0.0001(5)
C4A 0.0148(7) 0.0157(8) 0.0176(8) 0.0023(6) 0.0038(6) 0.0022(6)
C5 0.0202(8) 0.0170(8) 0.0207(8) -0.0013(7) 0.0054(7) 0.0010(7)
C6 0.0241(9) 0.0213(9) 0.0191(8) -0.0004(7) 0.0081(7) 0.0042(7)
C7 0.0214(8) 0.0215(9) 0.0217(8) 0.0049(7) 0.0106(7) 0.0050(7)
C8 0.0192(8) 0.0170(8) 0.0231(9) 0.0030(7) 0.0075(7) 0.0018(6)
C8A 0.0153(7) 0.0148(8) 0.0188(8) 0.0016(6) 0.0044(6) 0.0029(6)
N9 0.0170(7) 0.0150(7) 0.0197(7) 0.0003(5) 0.0055(5) 0.0004(5)
C9A 0.0145(7) 0.0151(8) 0.0165(8) 0.0003(6) 0.0029(6) 0.0011(6)
O2 0.0284(7) 0.0265(7) 0.0260(7) -0.0079(5) 0.0151(6) -0.0064(6)
C11 0.0204(8) 0.0171(8) 0.0170(8) -0.0023(6) 0.0046(6) -0.0029(7)
C12 0.0206(8) 0.0228(9) 0.0180(8) -0.0026(7) 0.0052(6) -0.0014(7)
C13 0.0225(9) 0.0313(10) 0.0214(9) -0.0040(7) 0.0050(7) -0.0090(8)
C14 0.0352(11) 0.0239(10) 0.0285(10) -0.0087(8) 0.0061(8) -0.0101(8)
C15 0.0336(11) 0.0231(10) 0.0386(11) -0.0124(8) 0.0094(9) 0.0002(8)
C16 0.0208(9) 0.0234(9) 0.0357(11) -0.0080(8) 0.0067(8) -0.0011(8)
C30 0.0156(8) 0.0194(8) 0.0142(7) 0.0013(6) 0.0035(6) -0.0001(6)
C31 0.0220(8) 0.0162(8) 0.0205(8) -0.0004(6) 0.0098(7) -0.0045(7)
C32 0.0349(10) 0.0245(10) 0.0226(9) 0.0015(7) 0.0093(8) -0.0026(8)
C33 0.0622(15) 0.0238(10) 0.0259(10) 0.0002(8) 0.0237(10) -0.0074(10)
C34 0.0493(13) 0.0194(10) 0.0508(13) -0.0076(9) 0.0378(11) -0.0095(9)
C35 0.0282(10) 0.0189(9) 0.0551(14) -0.0088(9) 0.0232(10) -0.0046(8)
C36 0.0232(9) 0.0170(8) 0.0324(10) -0.0036(7) 0.0103(8) -0.0020(7)
N30 0.0178(7) 0.0206(7) 0.0179(7) -0.0017(6) 0.0063(6) -0.0049(6)
C37 0.0233(9) 0.0223(9) 0.0222(9) -0.0021(7) 0.0099(7) -0.0087(7)
C38 0.0215(8) 0.0152(8) 0.0251(9) 0.0009(7) 0.0076(7) -0.0025(7)
C39 0.0227(9) 0.0151(8) 0.0227(9) -0.0033(6) 0.0093(7) -0.0028(7)
C40 0.0264(10) 0.0331(11) 0.0273(10) -0.0045(8) 0.0082(8) -0.0108(8)
C41 0.0287(11) 0.0562(15) 0.0258(10) -0.0040(10) 0.0025(8) -0.0137(10)
C42 0.0346(11) 0.0480(13) 0.0210(10) 0.0024(9) 0.0042(8) -0.0062(10)
C43 0.0304(10) 0.0258(10) 0.0220(9) -0.0003(7) 0.0095(8) -0.0055(8)
N44 0.0210(7) 0.0172(7) 0.0206(7) -0.0029(6) 0.0064(6) -0.0038(6)
O3 0.0320(7) 0.0223(7) 0.0322(7) -0.0007(6) 0.0114(6) 0.0058(6)
O4 0.0534(11) 0.0557(11) 0.0343(9) -0.0115(8) 0.0075(8) 0.0124(9)
C45 0.0203(9) 0.0280(10) 0.0313(10) -0.0043(8) 0.0083(8) -0.0038(8)
C46 0.0304(11) 0.0272(10) 0.0417(12) 0.0026(9) 0.0074(9) 0.0041(8)
N47 0.0449(13) 0.0812(19) 0.0451(13) 0.0109(12) 0.0145(11) 0.0229(13)
C47 0.0415(13) 0.0524(15) 0.0410(13) 0.0074(11) 0.0196(11) 0.0119(11)
C48 0.063(2) 0.063(2) 0.0467(16) 0.0100(15) 0.0044(14) -0.0064(16)

loop_
_atom_type_symbol
_atom_type_description
_atom_type_scat_dispersion_real
_atom_type_scat_dispersion_imag
_atom_type_scat_source
C C 0.0181 0.0091 'International Tables Vol C Tables 4.2.6.8 and 6.1.1.4'
H H 0.0000 0.0000 'International Tables Vol C Tables 4.2.6.8 and 6.1.1.4'
N N 0.0311 0.0180 'International Tables Vol C Tables 4.2.6.8 and 6.1.1.4'
O O 0.0492 0.0322 'International Tables Vol C Tables 4.2.6.8 and 6.1.1.4'
Zn Zn -1.5491 0.6778 'International Tables Vol C Tables 4.2.6.8 and 6.1.1.4'

loop_
_geom_angle_atom_site_label_1
_geom_angle_atom_site_label_2
_geom_angle_atom_site_label_3
_geom_angle
O3 Zn1 N4 114.67(6)
O3 Zn1 N30 134.24(6)
N4 Zn1 N30 97.21(6)
O3 Zn1 N44 97.16(6)
N4 Zn1 N44 122.58(6)
N30 Zn1 N44 91.59(6)
C9A N1 C11 125.83(15)
C9A N1 C2 109.88(14)
C11 N1 C2 124.22(14)
O2 C2 N1 121.91(16)
O2 C2 C3 131.00(17)
N1 C2 C3 107.07(14)
C3A C3 C30 127.43(16)
C3A C3 C2 106.86(15)
C30 C3 C2 125.55(15)
N4 C3A C3 131.92(16)
N4 C3A C9A 119.55(15)
C3 C3A C9A 108.52(15)
C3A N4 C4A 117.08(14)
C3A N4 Zn1 116.30(11)
C4A N4 Zn1 126.51(12)
N4 C4A C5 119.91(16)
N4 C4A C8A 120.74(15)
C5 C4A C8A 119.36(16)
C6 C5 C4A 120.41(17)
C6 C5 H5 119.8
C4A C5 H5 119.8
C5 C6 C7 120.28(17)
C5 C6 H6 119.9
C7 C6 H6 119.9
C8 C7 C6 120.31(17)
C8 C7 H7 119.8
C6 C7 H7 119.8
C7 C8 C8A 120.48(17)
C7 C8 H8 119.8
C8A C8 H8 119.8
N9 C8A C8 118.55(16)
N9 C8A C4A 122.30(15)
C8 C8A C4A 119.15(16)
C9A N9 C8A 114.58(15)
N9 C9A N1 126.61(16)
N9 C9A C3A 125.73(16)
N1 C9A C3A 107.65(14)
C16 C11 C12 120.50(17)
C16 C11 N1 119.74(16)
C12 C11 N1 119.74(16)
C11 C12 C13 119.36(18)
C11 C12 H12 120.3
C13 C12 H12 120.3
C14 C13 C12 120.45(18)
C14 C13 H13 119.8
C12 C13 H13 119.8
C13 C14 C15 119.89(18)
C13 C14 H14 120.1
C15 C14 H14 120.1
C14 C15 C16 120.41(19)
C14 C15 H15 119.8
C16 C15 H15 119.8
C11 C16 C15 119.38(18)
C11 C16 H16 120.3
C15 C16 H16 120.3
N30 C30 C3 120.37(15)
N30 C30 C31 120.17(15)
C3 C30 C31 119.45(15)
C32 C31 C36 119.59(18)
C32 C31 C30 121.19(17)
C36 C31 C30 119.17(16)
C31 C32 C33 119.9(2)
C31 C32 H32 120.0
C33 C32 H32 120.0
C34 C33 C32 120.3(2)
C34 C33 H33 119.9
C32 C33 H33 119.9
C35 C34 C33 120.06(19)
C35 C34 H34 120.0
C33 C34 H34 120.0
C34 C35 C36 120.3(2)
C34 C35 H35 119.8
C36 C35 H35 119.8
C31 C36 C35 119.9(2)
C31 C36 H36 120.1
C35 C36 H36 120.1
C30 N30 C37 119.69(15)
C30 N30 Zn1 125.81(12)
C37 N30 Zn1 114.35(11)
N30 C37 C38 110.86(14)
N30 C37 H37A 109.5
C38 C37 H37A 109.5
N30 C37 H37B 109.5
C38 C37 H37B 109.5
H37A C37 H37B 108.1
C39 C38 C37 112.42(15)
C39 C38 H38A 109.1
C37 C38 H38A 109.1
C39 C38 H38B 109.1
C37 C38 H38B 109.1
H38A C38 H38B 107.9
N44 C39 C40 121.29(17)
N44 C39 C38 117.14(16)
C40 C39 C38 121.56(17)
C41 C40 C39 119.00(19)
C41 C40 H40 120.5
C39 C40 H40 120.5
C40 C41 C42 119.8(2)
C40 C41 H41 120.1
C42 C41 H41 120.1
C43 C42 C41 118.2(2)
C43 C42 H42 120.9
C41 C42 H42 120.9
N44 C43 C42 122.43(19)
N44 C43 H43 118.8
C42 C43 H43 118.8
C43 N44 C39 119.23(16)
C43 N44 Zn1 128.08(13)
C39 N44 Zn1 112.60(12)
C45 O3 Zn1 112.44(13)
O4 C45 O3 121.9(2)
O4 C45 C46 122.2(2)
O3 C45 C46 115.98(18)
C45 C46 H46A 109.5
C45 C46 H46B 109.5
H46A C46 H46B 109.5
C45 C46 H46C 109.5
H46A C46 H46C 109.5
H46B C46 H46C 109.5
C45 C46 H46D 109.5
H46A C46 H46D 141.1
H46B C46 H46D 56.3
H46C C46 H46D 56.3
C45 C46 H46E 109.5
H46A C46 H46E 56.3
H46B C46 H46E 141.1
H46C C46 H46E 56.3
H46D C46 H46E 109.5
C45 C46 H46F 109.5
H46A C46 H46F 56.3
H46B C46 H46F 56.3
H46C C46 H46F 141.1
H46D C46 H46F 109.5
H46E C46 H46F 109.5
N47 C47 C48 178.4(3)
C47 C48 H481 96(3)
C47 C48 H482 110(2)
H481 C48 H482 115(4)
C47 C48 H483 114(3)
H481 C48 H483 115(4)
H482 C48 H483 107(3)

loop_
_geom_bond_atom_site_label_1
_geom_bond_atom_site_label_2
_geom_bond_distance
Zn1 O3 1.9540(14)
Zn1 N4 1.9904(14)
Zn1 N30 2.0225(15)
Zn1 N44 2.0595(16)
N1 C9A 1.377(2)
N1 C11 1.428(2)
N1 C2 1.428(2)
C2 O2 1.218(2)
C2 C3 1.460(2)
C3 C3A 1.410(2)
C3 C30 1.434(2)
C3A N4 1.331(2)
C3A C9A 1.458(2)
N4 C4A 1.391(2)
C4A C5 1.405(2)
C4A C8A 1.419(2)
C5 C6 1.380(3)
C5 H5 0.9500
C6 C7 1.401(3)
C6 H6 0.9500
C7 C8 1.379(3)
C7 H7 0.9500
C8 C8A 1.406(2)
C8 H8 0.9500
C8A N9 1.387(2)
N9 C9A 1.293(2)
C11 C16 1.386(3)
C11 C12 1.392(2)
C12 C13 1.395(3)
C12 H12 0.9500
C13 C14 1.382(3)
C13 H13 0.9500
C14 C15 1.383(3)
C14 H14 0.9500
C15 C16 1.397(3)
C15 H15 0.9500
C16 H16 0.9500
C30 N30 1.309(2)
C30 C31 1.505(2)
C31 C32 1.389(3)
C31 C36 1.394(3)
C32 C33 1.395(3)
C32 H32 0.9500
C33 C34 1.384(4)
C33 H33 0.9500
C34 C35 1.376(4)
C34 H34 0.9500
C35 C36 1.396(3)
C35 H35 0.9500
C36 H36 0.9500
N30 C37 1.477(2)
C37 C38 1.528(3)
C37 H37A 0.9900
C37 H37B 0.9900
C38 C39 1.501(3)
C38 H38A 0.9900
C38 H38B 0.9900
C39 N44 1.353(2)
C39 C40 1.386(3)
C40 C41 1.386(3)
C40 H40 0.9500
C41 C42 1.389(3)
C41 H41 0.9500
C42 C43 1.381(3)
C42 H42 0.9500
C43 N44 1.346(3)
C43 H43 0.9500
O3 C45 1.283(3)
O4 C45 1.231(3)
C45 C46 1.509(3)
C46 H46A 0.9800
C46 H46B 0.9800
C46 H46C 0.9800
C46 H46D 0.9800
C46 H46E 0.9800
C46 H46F 0.9800
N47 C47 1.137(4)
C47 C48 1.454(4)
C48 H481 0.977(19)
C48 H482 0.989(19)
C48 H483 0.983(19)

loop_
_geom_hbond_atom_site_label_D
_geom_hbond_atom_site_label_H
_geom_hbond_atom_site_label_A
_geom_hbond_distance_DH
_geom_hbond_distance_HA
_geom_hbond_distance_DA
_geom_hbond_angle_DHA
_geom_hbond_site_symmetry_A
C48 H481 O4 0.98(2) 2.31(3) 3.197(4) 151(3) 1_554
C38 H38B O2 0.99 2.42 3.288(2) 146.6 2_546

loop_
_geom_torsion_atom_site_label_1
_geom_torsion_atom_site_label_2
_geom_torsion_atom_site_label_3
_geom_torsion_atom_site_label_4
_geom_torsion
C9A N1 C2 O2 179.76(17)
C11 N1 C2 O2 2.6(3)
C9A N1 C2 C3 1.14(19)
C11 N1 C2 C3 -175.99(15)
O2 C2 C3 C3A -178.79(19)
N1 C2 C3 C3A -0.33(19)
O2 C2 C3 C30 5.5(3)
N1 C2 C3 C30 -176.04(16)
C30 C3 C3A N4 -3.6(3)
C2 C3 C3A N4 -179.24(17)
C30 C3 C3A C9A 175.07(16)
C2 C3 C3A C9A -0.54(19)
C3 C3A N4 C4A 177.24(17)
C9A C3A N4 C4A -1.3(2)
C3 C3A N4 Zn1 -6.3(2)
C9A C3A N4 Zn1 175.07(11)
O3 Zn1 N4 C3A -137.60(12)
N30 Zn1 N4 C3A 8.71(13)
N44 Zn1 N4 C3A 105.26(13)
O3 Zn1 N4 C4A 38.43(15)
N30 Zn1 N4 C4A -175.27(14)
N44 Zn1 N4 C4A -78.71(15)
C3A N4 C4A C5 -179.69(15)
Zn1 N4 C4A C5 4.3(2)
C3A N4 C4A C8A 0.4(2)
Zn1 N4 C4A C8A -175.62(12)
N4 C4A C5 C6 179.60(16)
C8A C4A C5 C6 -0.5(3)
C4A C5 C6 C7 0.1(3)
C5 C6 C7 C8 0.1(3)
C6 C7 C8 C8A 0.1(3)
C7 C8 C8A N9 179.28(16)
C7 C8 C8A C4A -0.5(3)
N4 C4A C8A N9 0.8(2)
C5 C4A C8A N9 -179.09(16)
N4 C4A C8A C8 -179.40(15)
C5 C4A C8A C8 0.7(2)
C8 C8A N9 C9A 179.30(15)
C4A C8A N9 C9A -0.9(2)
C8A N9 C9A N1 -178.71(16)
C8A N9 C9A C3A -0.1(2)
C11 N1 C9A N9 -5.6(3)
C2 N1 C9A N9 177.35(16)
C11 N1 C9A C3A 175.61(15)
C2 N1 C9A C3A -1.46(19)
N4 C3A C9A N9 1.3(3)
C3 C3A C9A N9 -177.58(16)
N4 C3A C9A N1 -179.87(15)
C3 C3A C9A N1 1.24(19)
C9A N1 C11 C16 138.20(19)
C2 N1 C11 C16 -45.1(3)
C9A N1 C11 C12 -43.3(3)
C2 N1 C11 C12 133.40(18)
C16 C11 C12 C13 0.5(3)
N1 C11 C12 C13 -177.97(16)
C11 C12 C13 C14 -0.2(3)
C12 C13 C14 C15 -0.1(3)
C13 C14 C15 C16 0.2(3)
C12 C11 C16 C15 -0.5(3)
N1 C11 C16 C15 178.06(19)
C14 C15 C16 C11 0.1(3)
C3A C3 C30 N30 8.5(3)
C2 C3 C30 N30 -176.69(17)
C3A C3 C30 C31 -170.20(17)
C2 C3 C30 C31 4.6(3)
N30 C30 C31 C32 106.3(2)
C3 C30 C31 C32 -75.0(2)
N30 C30 C31 C36 -71.1(2)
C3 C30 C31 C36 107.56(19)
C36 C31 C32 C33 0.2(3)
C30 C31 C32 C33 -177.13(18)
C31 C32 C33 C34 0.2(3)
C32 C33 C34 C35 -0.3(3)
C33 C34 C35 C36 -0.1(3)
C32 C31 C36 C35 -0.6(3)
C30 C31 C36 C35 176.84(17)
C34 C35 C36 C31 0.5(3)
C3 C30 N30 C37 -177.55(16)
C31 C30 N30 C37 1.1(3)
C3 C30 N30 Zn1 -2.2(2)
C31 C30 N30 Zn1 176.45(12)
O3 Zn1 N30 C30 130.06(15)
N4 Zn1 N30 C30 -5.22(16)
N44 Zn1 N30 C30 -128.34(15)
O3 Zn1 N30 C37 -54.41(16)
N4 Zn1 N30 C37 170.32(13)
N44 Zn1 N30 C37 47.19(13)
C30 N30 C37 C38 175.72(16)
Zn1 N30 C37 C38 -0.11(19)
N30 C37 C38 C39 -66.7(2)
C37 C38 C39 N44 68.9(2)
C37 C38 C39 C40 -109.9(2)
N44 C39 C40 C41 -1.6(3)
C38 C39 C40 C41 177.2(2)
C39 C40 C41 C42 -0.2(4)
C40 C41 C42 C43 1.5(4)
C41 C42 C43 N44 -1.3(4)
C42 C43 N44 C39 -0.4(3)
C42 C43 N44 Zn1 -176.58(17)
C40 C39 N44 C43 1.9(3)
C38 C39 N44 C43 -176.92(17)
C40 C39 N44 Zn1 178.60(15)
C38 C39 N44 Zn1 -0.2(2)
O3 Zn1 N44 C43 -96.58(17)
N4 Zn1 N44 C43 28.83(19)
N30 Zn1 N44 C43 128.44(17)
O3 Zn1 N44 C39 87.04(13)
N4 Zn1 N44 C39 -147.56(12)
N30 Zn1 N44 C39 -47.95(13)
N4 Zn1 O3 C45 93.84(14)
N30 Zn1 O3 C45 -35.97(17)
N44 Zn1 O3 C45 -135.26(14)
Zn1 O3 C45 O4 -7.2(3)
Zn1 O3 C45 C46 173.42(14)
